data_2017441
loop_
_publ_author_name
'Feldmann, Claus'
'Alam, Nure'

_publ_section_title
;
 The novel chain-like anion ~{\\infty ~}^1^[NaMo~8~O~26~(mim)~2~]^3{-^}
 in (Hmim)~3~[NaMo~8~O~26~(mim)~2~] (mim is 1-methylimidazole)
;
_journal_coeditor_code KU3013
_journal_issue 12
_journal_name_full 'Acta Crystallographica Section C'
_journal_page_first m494
_journal_page_last m496
_journal_paper_doi 10.1107/S0108270109045089
_journal_volume 65
_journal_year 2009
_chemical_formula_iupac '(C4 H7 N2)3 [Na Mo8 O26 (C4 H6 N2)2]'
_chemical_formula_moiety '3(C4 H7 N2 +), C8 H12 Mo8 N4 Na O26 3-'
_chemical_formula_sum 'C20 H33 Mo8 N10 Na O26'
_chemical_formula_weight 1784.29
_chemical_name_common
;
Trimethylimidazolium sodium dimethylimidazole octamolybdate
;
_chemical_name_systematic
;
Tris(1-methylimidazolium)
bis(1-methylimidazole)hexacosaoxidooctamolybdatesodium
;
_space_group_IT_number 14
_symmetry_cell_setting monoclinic
_symmetry_space_group_name_Hall '-P 2yn'
_symmetry_space_group_name_H-M 'P 1 21/n 1'
_atom_sites_solution_hydrogens geom
_atom_sites_solution_primary direct
_atom_sites_solution_secondary difmap
_audit_creation_method SHELXL-97
_cell_angle_alpha 90.00
_cell_angle_beta 100.12(3)
_cell_angle_gamma 90.00
_cell_formula_units_Z 2
_cell_length_a 11.692(2)
_cell_length_b 10.298(2)
_cell_length_c 22.190(4)
_cell_measurement_reflns_used 6846
_cell_measurement_temperature 298(2)
_cell_measurement_theta_max 60.0
_cell_measurement_theta_min 3.0
_cell_volume 2630.2(9)
_computing_cell_refinement 'X-AREA (Stoe & Cie, 2008)'
_computing_data_collection 'X-AREA (Stoe & Cie, 2008)'
_computing_data_reduction 'X-AREA (Stoe & Cie, 2008)'
_computing_molecular_graphics 'DIAMOND (Brandenburg, 1999)'
_computing_publication_material 'publCIF (Westrip, 2009)'
_computing_structure_refinement 'SHELXL97 (Sheldrick, 2008)'
_computing_structure_solution 'SHELXS97 (Sheldrick, 2008)'
_diffrn_ambient_temperature 298(2)
_diffrn_measured_fraction_theta_full 0.993
_diffrn_measured_fraction_theta_max 0.980
_diffrn_measurement_device_type 'Stoe IPDS II'
_diffrn_measurement_method 'imaging plate diffraction system'
_diffrn_radiation_monochromator graphite
_diffrn_radiation_source 'fine-focus sealed tube'
_diffrn_radiation_type MoK\a
_diffrn_radiation_wavelength 0.71073
_diffrn_reflns_av_R_equivalents 0.0579
_diffrn_reflns_av_sigmaI/netI 0.0499
_diffrn_reflns_limit_h_max 16
_diffrn_reflns_limit_h_min -16
_diffrn_reflns_limit_k_max 14
_diffrn_reflns_limit_k_min -14
_diffrn_reflns_limit_l_max 25
_diffrn_reflns_limit_l_min -30
_diffrn_reflns_number 22631
_diffrn_reflns_theta_full 27.50
_diffrn_reflns_theta_max 29.55
_diffrn_reflns_theta_min 2.19
_exptl_absorpt_coefficient_mu 1.946
_exptl_absorpt_correction_T_max 0.5278
_exptl_absorpt_correction_T_min 0.3929
_exptl_absorpt_correction_type numerical
_exptl_absorpt_process_details '(X-SHAPE; Stoe & Cie, 1999)'
_exptl_crystal_colour colorless
_exptl_crystal_density_diffrn 2.253
_exptl_crystal_density_method 'not measured'
_exptl_crystal_description rectangular
_exptl_crystal_F_000 1732
_exptl_crystal_size_max 0.4
_exptl_crystal_size_mid 0.2
_exptl_crystal_size_min 0.2
_refine_diff_density_max 1.107
_refine_diff_density_min -0.959
_refine_ls_extinction_coef 0.0032(2)
_refine_ls_extinction_expression Fc^*^=kFc[1+0.001xFc^2^\l^3^/sin(2\q)]^-1/4^
_refine_ls_extinction_method SHELXL97
_refine_ls_goodness_of_fit_ref 0.973
_refine_ls_hydrogen_treatment constr
_refine_ls_matrix_type full
_refine_ls_number_parameters 378
_refine_ls_number_reflns 7219
_refine_ls_number_restraints 0
_refine_ls_restrained_S_all 0.973
_refine_ls_R_factor_all 0.0545
_refine_ls_R_factor_gt 0.0403
_refine_ls_shift/su_max 0.002
_refine_ls_shift/su_mean 0.000
_refine_ls_structure_factor_coef Fsqd
_refine_ls_weighting_details 'calc w=1/[\s^2^(Fo^2^)+(0.0602P)^2^+0.0000P] where P=(Fo^2^+2Fc^2^)/3'
_refine_ls_weighting_scheme calc
_refine_ls_wR_factor_gt 0.0901
_refine_ls_wR_factor_ref 0.0952
_reflns_number_gt 5717
_reflns_number_total 7219
_reflns_threshold_expression >2sigma(I)
_cod_data_source_file ku3013.cif
_cod_data_source_block I
_cod_original_sg_symbol_H-M 'P 21/n'
_cod_database_code 2017441
_cod_database_fobs_code 2017441

loop_
_symmetry_equiv_pos_as_xyz
'x, y, z'
'-x+1/2, y+1/2, -z+1/2'
'-x, -y, -z'
'x-1/2, -y-1/2, z-1/2'

loop_
_atom_site_type_symbol
_atom_site_label
_atom_site_fract_x
_atom_site_fract_y
_atom_site_fract_z
_atom_site_U_iso_or_equiv
_atom_site_adp_type
_atom_site_calc_flag
_atom_site_refinement_flags
_atom_site_occupancy
_atom_site_disorder_assembly
_atom_site_disorder_group
Mo Mo1 0.36916(3) 0.72008(3) 0.579880(16) 0.01950(9) Uani d . 1 . .
Mo Mo2 0.52428(3) 0.93453(3) 0.373499(16) 0.02093(9) Uani d . 1 . .
Mo Mo3 0.59280(3) 0.87367(3) 0.533358(15) 0.01805(9) Uani d . 1 . .
Mo Mo4 0.34864(3) 0.75230(3) 0.432644(16) 0.02078(9) Uani d . 1 . .
Na Na1 0.5000 0.5000 0.5000 0.0269(5) Uani d S 1 . .
O O1 0.2793(3) 0.7499(3) 0.63099(15) 0.0293(6) Uani d . 1 . .
O O2 0.3566(3) 0.5555(3) 0.56340(14) 0.0262(6) Uani d . 1 . .
O O3 0.5017(2) 0.7235(3) 0.51633(13) 0.0211(5) Uani d . 1 . .
O O4 0.4645(2) 0.8887(3) 0.59393(13) 0.0204(5) Uani d . 1 . .
O O5 0.2829(2) 0.7866(3) 0.50632(13) 0.0225(6) Uani d . 1 . .
O O6 0.6501(3) 0.9168(3) 0.34484(17) 0.0369(8) Uani d . 1 . .
O O7 0.4207(3) 0.9657(3) 0.31079(15) 0.0331(7) Uani d . 1 . .
O O8 0.5733(2) 1.0579(3) 0.54859(13) 0.0206(5) Uani d . 1 . .
O O9 0.4759(3) 0.7601(3) 0.38683(14) 0.0245(6) Uani d . 1 . .
O O10 0.6536(2) 0.8890(3) 0.46729(14) 0.0240(6) Uani d . 1 . .
O O11 0.7073(2) 0.8319(3) 0.58829(15) 0.0272(6) Uani d . 1 . .
O O12 0.2323(3) 0.8031(3) 0.38030(15) 0.0320(7) Uani d . 1 . .
O O13 0.3395(3) 0.5852(3) 0.43181(14) 0.0269(6) Uani d . 1 . .
N N1 0.5129(3) 0.6509(3) 0.65255(16) 0.0217(6) Uani d . 1 . .
N N2 0.6129(3) 0.5135(4) 0.71659(17) 0.0275(7) Uani d . 1 . .
C C1 0.5821(3) 0.7203(4) 0.6984(2) 0.0254(8) Uani d . 1 . .
H H1 0.5860 0.8103 0.7014 0.030 Uiso calc R 1 . .
C C2 0.6436(4) 0.6349(4) 0.7383(2) 0.0299(9) Uani d . 1 . .
H H2 0.6962 0.6553 0.7736 0.036 Uiso calc R 1 . .
C C3 0.5350(4) 0.5263(4) 0.6652(2) 0.0252(8) Uani d . 1 . .
H H3 0.5009 0.4574 0.6415 0.030 Uiso calc R 1 . .
C C4 0.6617(6) 0.3927(5) 0.7433(3) 0.0483(15) Uani d . 1 . .
H H4A 0.6180 0.3209 0.7235 0.072 Uiso calc R 1 . .
H H4B 0.6584 0.3916 0.7862 0.072 Uiso calc R 1 . .
H H4C 0.7412 0.3856 0.7379 0.072 Uiso calc R 1 . .
N N3 0.0886(3) 0.3841(4) 0.4053(2) 0.0336(8) Uani d . 1 . .
N N4 0.0731(4) 0.3526(5) 0.4999(2) 0.0385(9) Uani d . 1 . .
H H4 0.0899 0.3486 0.5392 0.046 Uiso calc R 1 . .
C C5 0.1431(4) 0.3914(5) 0.4637(2) 0.0360(10) Uani d . 1 . .
H H5 0.2190 0.4198 0.4764 0.043 Uiso calc R 1 . .
C C6 0.1397(5) 0.4139(6) 0.3510(3) 0.0418(12) Uani d . 1 . .
H H6A 0.1813 0.3394 0.3403 0.063 Uiso calc R 1 . .
H H6B 0.1923 0.4858 0.3598 0.063 Uiso calc R 1 . .
H H6C 0.0791 0.4359 0.3175 0.063 Uiso calc R 1 . .
C C7 -0.0208(4) 0.3403(6) 0.4051(3) 0.0429(12) Uani d . 1 . .
H H7A -0.0779 0.3269 0.3709 0.051 Uiso calc R 1 . .
C C8 -0.0313(4) 0.3195(6) 0.4651(3) 0.0416(12) Uani d . 1 . .
H H8 -0.0966 0.2888 0.4792 0.050 Uiso calc R 1 . .
N N5 0.1214(4) 0.3454(5) 0.6223(2) 0.0450(11) Uani d . 1 . .
C C9 0.0598(5) 0.3210(7) 0.6683(3) 0.0516(14) Uani d . 1 B .
H H9A -0.0195 0.3039 0.6621 0.062 Uiso calc PR 0.50 A 1
H H9B -0.0106 0.2769 0.6639 0.062 Uiso d PR 0.50 A 2
C C10A 0.2273(10) 0.3675(14) 0.6494(6) 0.039(3) Uiso d P 0.50 B 1
H H10A 0.2902 0.3797 0.6296 0.047 Uiso calc PR 0.50 B 1
N N6A 0.2325(9) 0.3701(12) 0.7103(5) 0.045(2) Uiso d P 0.50 B 1
C C11A 0.1280(12) 0.3249(16) 0.7229(7) 0.048(3) Uiso d P 0.50 B 1
H H11A 0.1097 0.3025 0.7606 0.058 Uiso calc PR 0.50 B 1
C C12A 0.3307(13) 0.4082(17) 0.7585(7) 0.060(3) Uiso d P 0.50 B 1
H H12A 0.3775 0.3333 0.7715 0.091 Uiso calc PR 0.50 B 1
H H12B 0.3013 0.4437 0.7928 0.091 Uiso calc PR 0.50 B 1
H H12C 0.3771 0.4722 0.7426 0.091 Uiso calc PR 0.50 B 1
C C10B 0.2161(11) 0.4118(15) 0.6511(6) 0.044(3) Uiso d P 0.50 B 2
H H10B 0.2721 0.4460 0.6306 0.052 Uiso calc PR 0.50 B 2
N N6B 0.2211(9) 0.4233(11) 0.7108(5) 0.042(2) Uiso d P 0.50 B 2
C C11B 0.1195(11) 0.3727(14) 0.7223(6) 0.043(3) Uiso d P 0.50 B 2
H H11B 0.0945 0.3730 0.7598 0.051 Uiso calc PR 0.50 B 2
C C12B 0.3162(14) 0.4805(17) 0.7551(8) 0.064(4) Uiso d P 0.50 B 2
H H12D 0.3889 0.4446 0.7488 0.096 Uiso calc PR 0.50 B 2
H H12E 0.3047 0.4613 0.7959 0.096 Uiso calc PR 0.50 B 2
H H12F 0.3170 0.5729 0.7495 0.096 Uiso calc PR 0.50 B 2
C C16 1.0905(18) 1.022(2) 0.5716(11) 0.048(4) Uani d P 0.50 C -1
H H16A 1.0483 1.0801 0.5935 0.073 Uiso calc PR 0.50 C -1
H H16B 1.1641 1.0600 0.5682 0.073 Uiso calc PR 0.50 C -1
H H16C 1.1031 0.9411 0.5933 0.073 Uiso calc PR 0.50 C -1
N N7 0.8762(13) 0.9657(19) 0.4385(12) 0.050(4) Uani d P 0.50 C -1
H H7 0.8065 0.9526 0.4194 0.060 Uiso calc PR 0.50 C -1
C C13 1.0651(9) 0.9887(13) 0.4576(7) 0.050(3) Uani d P 0.50 C -1
H H13 1.1425 0.9952 0.4531 0.060 Uiso calc PR 0.50 C -1
C C14 0.9741(14) 0.9677(14) 0.4136(8) 0.057(3) Uani d P 0.50 C -1
H H14 0.9771 0.9562 0.3724 0.068 Uiso calc PR 0.50 C -1
N N8 1.0232(9) 0.9987(15) 0.5100(8) 0.047(3) Uani d P 0.50 C -1
C C15 0.9084(12) 0.9879(13) 0.4981(10) 0.057(4) Uani d P 0.50 C -1
H H15 0.8590 0.9946 0.5265 0.069 Uiso calc PR 0.50 C -1

loop_
_atom_site_aniso_label
_atom_site_aniso_U_11
_atom_site_aniso_U_22
_atom_site_aniso_U_33
_atom_site_aniso_U_12
_atom_site_aniso_U_13
_atom_site_aniso_U_23
Mo1 0.01900(14) 0.02007(15) 0.01890(17) -0.00250(11) 0.00188(11) 0.00202(11)
Mo2 0.02534(16) 0.01955(15) 0.01828(17) -0.00030(11) 0.00487(12) -0.00039(12)
Mo3 0.01766(14) 0.01667(14) 0.01949(17) -0.00037(10) 0.00230(11) 0.00049(11)
Mo4 0.02299(15) 0.01944(15) 0.01832(17) -0.00298(11) -0.00077(12) 0.00073(12)
Na1 0.0291(11) 0.0209(10) 0.0288(13) 0.0026(8) 0.0003(9) -0.0004(9)
O1 0.0252(13) 0.0368(17) 0.0259(16) -0.0020(12) 0.0042(12) 0.0002(13)
O2 0.0279(13) 0.0261(14) 0.0223(15) -0.0058(11) -0.0019(11) 0.0046(11)
O3 0.0231(12) 0.0168(12) 0.0233(14) -0.0025(9) 0.0036(10) -0.0009(10)
O4 0.0222(12) 0.0180(12) 0.0213(14) -0.0038(9) 0.0047(10) -0.0010(10)
O5 0.0193(11) 0.0261(13) 0.0210(14) -0.0019(10) 0.0003(10) 0.0038(11)
O6 0.0423(18) 0.0338(17) 0.037(2) 0.0039(14) 0.0148(15) 0.0045(14)
O7 0.0464(18) 0.0230(15) 0.0268(17) -0.0024(13) -0.0018(14) -0.0014(12)
O8 0.0224(12) 0.0163(12) 0.0232(14) -0.0009(9) 0.0042(10) 0.0006(10)
O9 0.0314(14) 0.0193(13) 0.0232(15) 0.0003(10) 0.0059(11) -0.0004(11)
O10 0.0241(12) 0.0234(13) 0.0250(15) 0.0011(10) 0.0057(11) 0.0003(11)
O11 0.0251(13) 0.0259(14) 0.0290(16) 0.0005(11) 0.0004(12) 0.0015(12)
O12 0.0324(15) 0.0378(17) 0.0222(16) -0.0035(13) -0.0046(12) 0.0009(13)
O13 0.0331(14) 0.0230(14) 0.0233(15) -0.0034(11) 0.0013(12) -0.0027(11)
N1 0.0259(15) 0.0204(15) 0.0187(16) 0.0006(12) 0.0034(12) 0.0017(12)
N2 0.0322(17) 0.0240(17) 0.0235(18) 0.0026(13) -0.0030(14) 0.0044(13)
C1 0.0273(18) 0.0227(18) 0.024(2) 0.0007(14) 0.0001(15) -0.0008(15)
C2 0.032(2) 0.028(2) 0.027(2) -0.0038(16) -0.0027(17) 0.0027(17)
C3 0.0286(18) 0.0233(18) 0.023(2) -0.0026(14) 0.0024(15) 0.0011(15)
C4 0.062(3) 0.030(2) 0.043(3) 0.010(2) -0.019(3) 0.008(2)
N3 0.0287(18) 0.036(2) 0.036(2) -0.0029(15) 0.0038(15) -0.0026(17)
N4 0.037(2) 0.042(2) 0.037(2) -0.0041(17) 0.0066(17) -0.0017(18)
C5 0.0265(19) 0.046(3) 0.035(3) -0.0056(18) 0.0043(18) -0.004(2)
C6 0.044(3) 0.049(3) 0.033(3) -0.001(2) 0.009(2) -0.001(2)
C7 0.027(2) 0.046(3) 0.052(3) -0.0052(19) -0.001(2) 0.003(2)
C8 0.029(2) 0.044(3) 0.052(3) -0.0078(19) 0.008(2) 0.005(2)
N5 0.050(2) 0.047(3) 0.040(3) -0.009(2) 0.014(2) 0.004(2)
C9 0.040(3) 0.066(4) 0.053(4) -0.002(3) 0.018(2) 0.002(3)
C16 0.037(13) 0.042(7) 0.067(12) -0.011(9) 0.011(10) 0.006(6)
N7 0.012(6) 0.046(7) 0.093(13) -0.005(5) 0.015(6) 0.010(7)
C13 0.025(5) 0.056(7) 0.068(9) -0.002(4) 0.006(5) 0.002(7)
C14 0.046(7) 0.053(8) 0.072(10) -0.001(6) 0.012(7) 0.009(7)
N8 0.035(11) 0.036(4) 0.072(13) 0.010(7) 0.012(7) 0.015(6)
C15 0.035(7) 0.042(6) 0.098(14) 0.004(5) 0.018(9) 0.004(7)

loop_
_atom_type_symbol
_atom_type_description
_atom_type_scat_dispersion_real
_atom_type_scat_dispersion_imag
_atom_type_scat_source
C C 0.0033 0.0016 'International Tables Vol C Tables 4.2.6.8 and 6.1.1.4'
H H 0.0000 0.0000 'International Tables Vol C Tables 4.2.6.8 and 6.1.1.4'
N N 0.0061 0.0033 'International Tables Vol C Tables 4.2.6.8 and 6.1.1.4'
O O 0.0106 0.0060 'International Tables Vol C Tables 4.2.6.8 and 6.1.1.4'
Na Na 0.0362 0.0249 'International Tables Vol C Tables 4.2.6.8 and 6.1.1.4'
Mo Mo -1.6832 0.6857 'International Tables Vol C Tables 4.2.6.8 and 6.1.1.4'

loop_
_geom_angle_atom_site_label_1
_geom_angle_atom_site_label_2
_geom_angle_atom_site_label_3
_geom_angle_site_symmetry_1
_geom_angle_site_symmetry_3
_geom_angle
_geom_angle_publ_flag
O1 Mo1 O2 . . 106.08(15) ?
O1 Mo1 O5 . . 102.21(14) ?
O2 Mo1 O5 . . 99.18(13) ?
O1 Mo1 O4 . . 97.37(14) ?
O2 Mo1 O4 . . 151.66(13) ?
O5 Mo1 O4 . . 91.01(12) ?
O1 Mo1 N1 . . 92.91(14) ?
O2 Mo1 N1 . . 82.28(13) ?
O5 Mo1 N1 . . 163.66(13) ?
O4 Mo1 N1 . . 80.83(12) ?
O1 Mo1 O3 . . 168.04(13) ?
O2 Mo1 O3 . . 85.74(13) ?
O5 Mo1 O3 . . 77.13(11) ?
O4 Mo1 O3 . . 70.77(11) ?
N1 Mo1 O3 . . 86.79(12) ?
O1 Mo1 Na1 . . 148.56(11) ?
O2 Mo1 Na1 . . 42.97(11) ?
O5 Mo1 Na1 . . 90.70(9) ?
O4 Mo1 Na1 . . 111.10(8) ?
N1 Mo1 Na1 . . 79.24(9) ?
O3 Mo1 Na1 . . 42.97(7) ?
O7 Mo2 O6 . . 104.47(18) ?
O7 Mo2 O9 . . 96.63(14) ?
O6 Mo2 O9 . . 104.65(15) ?
O7 Mo2 O4 . 3_676 96.79(14) ?
O6 Mo2 O4 . 3_676 103.33(15) ?
O9 Mo2 O4 . 3_676 144.70(13) ?
O7 Mo2 O8 . 3_676 103.83(15) ?
O6 Mo2 O8 . 3_676 151.67(14) ?
O9 Mo2 O8 . 3_676 73.10(11) ?
O4 Mo2 O8 3_676 3_676 72.03(11) ?
O7 Mo2 O10 . . 174.14(15) ?
O6 Mo2 O10 . . 81.32(14) ?
O9 Mo2 O10 . . 80.88(11) ?
O4 Mo2 O10 3_676 . 82.51(11) ?
O8 Mo2 O10 3_676 . 70.40(10) ?
O11 Mo3 O10 . . 103.85(15) ?
O11 Mo3 O3 . . 106.45(14) ?
O10 Mo3 O3 . . 101.89(13) ?
O11 Mo3 O8 . . 102.92(13) ?
O10 Mo3 O8 . . 97.76(13) ?
O3 Mo3 O8 . . 139.24(12) ?
O11 Mo3 O4 . . 96.66(13) ?
O10 Mo3 O4 . . 159.05(12) ?
O3 Mo3 O4 . . 75.89(11) ?
O8 Mo3 O4 . . 73.17(11) ?
O11 Mo3 O8 . 3_676 178.15(12) ?
O10 Mo3 O8 . 3_676 75.18(11) ?
O3 Mo3 O8 . 3_676 75.34(10) ?
O8 Mo3 O8 . 3_676 75.73(11) ?
O4 Mo3 O8 . 3_676 84.19(10) ?
O12 Mo4 O13 . . 104.93(15) ?
O12 Mo4 O9 . . 102.85(15) ?
O13 Mo4 O9 . . 95.02(14) ?
O12 Mo4 O5 . . 97.48(15) ?
O13 Mo4 O5 . . 98.99(14) ?
O9 Mo4 O5 . . 151.38(12) ?
O12 Mo4 O8 . 3_676 96.48(14) ?
O13 Mo4 O8 . 3_676 157.80(12) ?
O9 Mo4 O8 . 3_676 74.21(11) ?
O5 Mo4 O8 . 3_676 83.74(12) ?
O12 Mo4 O3 . . 167.59(14) ?
O13 Mo4 O3 . . 85.41(12) ?
O9 Mo4 O3 . . 82.68(12) ?
O5 Mo4 O3 . . 73.77(11) ?
O8 Mo4 O3 3_676 . 74.14(10) ?
O12 Mo4 Na1 . . 146.86(12) ?
O13 Mo4 Na1 . . 41.97(10) ?
O9 Mo4 Na1 . . 82.67(9) ?
O5 Mo4 Na1 . . 91.24(8) ?
O8 Mo4 Na1 3_676 . 116.29(7) ?
O3 Mo4 Na1 . . 44.13(7) ?
O3 Na1 O3 . 3_666 180.0 ?
O3 Na1 O13 . 3_666 106.45(10) ?
O3 Na1 O13 3_666 3_666 73.55(10) ?
O3 Na1 O13 . . 73.55(10) ?
O3 Na1 O13 3_666 . 106.45(10) ?
O13 Na1 O13 3_666 . 180.00(13) ?
O3 Na1 O2 . . 70.51(10) ?
O3 Na1 O2 3_666 . 109.49(10) ?
O13 Na1 O2 3_666 . 105.48(11) ?
O13 Na1 O2 . . 74.52(11) ?
O3 Na1 O2 . 3_666 109.49(10) ?
O3 Na1 O2 3_666 3_666 70.51(10) ?
O13 Na1 O2 3_666 3_666 74.52(11) ?
O13 Na1 O2 . 3_666 105.48(11) ?
O2 Na1 O2 . 3_666 180.00(14) ?
O3 Na1 Mo4 . 3_666 135.12(7) ?
O3 Na1 Mo4 3_666 3_666 44.88(7) ?
O13 Na1 Mo4 3_666 3_666 29.19(7) ?
O13 Na1 Mo4 . 3_666 150.81(7) ?
O2 Na1 Mo4 . 3_666 106.73(7) ?
O2 Na1 Mo4 3_666 3_666 73.27(7) ?
O3 Na1 Mo4 . . 44.88(7) ?
O3 Na1 Mo4 3_666 . 135.12(7) ?
O13 Na1 Mo4 3_666 . 150.81(7) ?
O13 Na1 Mo4 . . 29.19(7) ?
O2 Na1 Mo4 . . 73.27(7) ?
O2 Na1 Mo4 3_666 . 106.73(7) ?
Mo4 Na1 Mo4 3_666 . 180.0 ?
O3 Na1 Mo1 . 3_666 138.33(7) ?
O3 Na1 Mo1 3_666 3_666 41.67(7) ?
O13 Na1 Mo1 3_666 3_666 72.95(8) ?
O13 Na1 Mo1 . 3_666 107.05(8) ?
O2 Na1 Mo1 . 3_666 151.01(7) ?
O2 Na1 Mo1 3_666 3_666 28.99(7) ?
Mo4 Na1 Mo1 3_666 3_666 57.601(15) ?
Mo4 Na1 Mo1 . 3_666 122.397(15) ?
O3 Na1 Mo1 . . 41.67(7) ?
O3 Na1 Mo1 3_666 . 138.33(7) ?
O13 Na1 Mo1 3_666 . 107.05(8) ?
O13 Na1 Mo1 . . 72.95(8) ?
O2 Na1 Mo1 . . 29.00(7) ?
O2 Na1 Mo1 3_666 . 151.01(7) ?
Mo4 Na1 Mo1 3_666 . 122.399(15) ?
Mo4 Na1 Mo1 . . 57.603(15) ?
Mo1 Na1 Mo1 3_666 . 180.0 ?
Mo1 O2 Na1 . . 108.03(14) ?
Mo3 O3 Mo1 . . 108.20(13) ?
Mo3 O3 Na1 . . 146.51(14) ?
Mo1 O3 Na1 . . 95.36(10) ?
Mo3 O3 Mo4 . . 112.29(13) ?
Mo1 O3 Mo4 . . 89.12(10) ?
Na1 O3 Mo4 . . 90.99(9) ?
Mo2 O4 Mo1 3_676 . 147.30(15) ?
Mo2 O4 Mo3 3_676 . 106.52(12) ?
Mo1 O4 Mo3 . . 105.00(12) ?
Mo1 O5 Mo4 . . 115.30(14) ?
Mo3 O8 Mo4 . 3_676 148.63(14) ?
Mo3 O8 Mo2 . 3_676 105.05(12) ?
Mo4 O8 Mo2 3_676 3_676 94.31(11) ?
Mo3 O8 Mo3 . 3_676 104.27(11) ?
Mo4 O8 Mo3 3_676 3_676 97.58(10) ?
Mo2 O8 Mo3 3_676 3_676 96.63(10) ?
Mo2 O9 Mo4 . . 113.08(14) ?
Mo3 O10 Mo2 . . 117.35(14) ?
Mo4 O13 Na1 . . 108.84(13) ?
C3 N1 C1 . . 106.1(3) ?
C3 N1 Mo1 . . 123.7(3) ?
C1 N1 Mo1 . . 129.5(3) ?
C3 N2 C2 . . 108.0(3) ?
C3 N2 C4 . . 126.4(4) ?
C2 N2 C4 . . 125.5(4) ?
C2 C1 N1 . . 108.6(4) ?
C2 C1 H1 . . 125.7 ?
N1 C1 H1 . . 125.7 ?
C1 C2 N2 . . 106.6(4) ?
C1 C2 H2 . . 126.7 ?
N2 C2 H2 . . 126.7 ?
N1 C3 N2 . . 110.7(4) ?
N1 C3 H3 . . 124.6 ?
N2 C3 H3 . . 124.6 ?
N2 C4 H4A . . 109.5 ?
N2 C4 H4B . . 109.5 ?
H4A C4 H4B . . 109.5 ?
N2 C4 H4C . . 109.5 ?
H4A C4 H4C . . 109.5 ?
H4B C4 H4C . . 109.5 ?
C5 N3 C7 . . 108.0(5) ?
C5 N3 C6 . . 126.0(4) ?
C7 N3 C6 . . 125.9(5) ?
C5 N4 C8 . . 108.8(5) ?
C5 N4 H4 . . 125.6 ?
C8 N4 H4 . . 125.6 ?
N4 C5 N3 . . 109.5(4) ?
N4 C5 H5 . . 125.2 ?
N3 C5 H5 . . 125.2 ?
N3 C6 H6A . . 109.5 ?
N3 C6 H6B . . 109.5 ?
H6A C6 H6B . . 109.5 ?
N3 C6 H6C . . 109.5 ?
H6A C6 H6C . . 109.5 ?
H6B C6 H6C . . 109.5 ?
N3 C7 C8 . . 107.1(5) ?
N3 C7 H7A . . 126.5 ?
C8 C7 H7A . . 126.5 ?
N4 C8 C7 . . 106.6(5) ?
N4 C8 H8 . . 126.7 ?
C7 C8 H8 . . 126.7 ?
C10A N5 C9 . . 105.6(7) ?
C10B N5 C9 . . 103.4(7) ?
C11A C9 N5 . . 111.3(8) ?
N5 C9 C11B . . 108.8(7) ?
C11A C9 H9A . . 124.4 ?
N5 C9 H9A . . 124.4 ?
C11B C9 H9A . . 122.7 ?
C11A C9 H9B . . 119.3 ?
N5 C9 H9B . . 125.6 ?
C11B C9 H9B . . 125.5 ?
N5 C10A N6A . . 109.9(10) ?
N5 C10A H10A . . 125.0 ?
N6A C10A H10A . . 125.0 ?
C10A N6A C11A . . 108.1(11) ?
C10A N6A C12A . . 128.7(11) ?
C11A N6A C12A . . 123.1(12) ?
C9 C11A N6A . . 103.8(12) ?
C9 C11A H11A . . 128.1 ?
N6A C11A H11A . . 128.1 ?
N6B C10B N5 . . 113.9(11) ?
N6B C10B H10B . . 123.0 ?
N5 C10B H10B . . 123.0 ?
C10B N6B C11B . . 105.4(11) ?
C10B N6B C12B . . 127.0(12) ?
C11B N6B C12B . . 127.6(12) ?
N6B C11B C9 . . 108.1(11) ?
N6B C11B H11B . . 126.0 ?
C9 C11B H11B . . 126.0 ?
N6B C12B H12D . . 109.5 ?
N6B C12B H12E . . 109.5 ?
H12D C12B H12E . . 109.5 ?
N6B C12B H12F . . 109.5 ?
H12D C12B H12F . . 109.5 ?
H12E C12B H12F . . 109.5 ?
C15 N7 C14 . . 106.9(17) ?
C15 N7 H7 . . 126.6 ?
C14 N7 H7 . . 126.6 ?
C14 C13 N8 . . 106.3(12) ?
C14 C13 H13 . . 126.9 ?
N8 C13 H13 . . 126.9 ?
C13 C14 N7 . . 109.1(19) ?
C13 C14 H14 . . 125.4 ?
N7 C14 H14 . . 125.4 ?
C15 N8 C13 . . 109.5(13) ?
C15 N8 C16 . . 123.7(17) ?
C13 N8 C16 . . 126.8(13) ?
N8 C15 N7 . . 108.2(15) ?
N8 C15 H15 . . 125.9 ?
N7 C15 H15 . . 125.9 ?

loop_
_geom_bond_atom_site_label_1
_geom_bond_atom_site_label_2
_geom_bond_site_symmetry_2
_geom_bond_distance
_geom_bond_publ_flag
Mo1 O1 . 1.704(3) ?
Mo1 O2 . 1.734(3) ?
Mo1 O5 . 1.890(3) ?
Mo1 O4 . 2.058(3) ?
Mo1 N1 . 2.232(3) ?
Mo1 O3 . 2.271(3) ?
Mo1 Na1 . 3.4017(7) ?
Mo2 O7 . 1.707(3) ?
Mo2 O6 . 1.712(4) ?
Mo2 O9 . 1.922(3) ?
Mo2 O4 3_676 1.954(3) ?
Mo2 O8 3_676 2.233(3) ?
Mo2 O10 . 2.394(3) ?
Mo3 O11 . 1.700(3) ?
Mo3 O10 . 1.746(3) ?
Mo3 O3 . 1.879(3) ?
Mo3 O8 . 1.948(3) ?
Mo3 O4 . 2.189(3) ?
Mo3 O8 3_676 2.516(3) ?
Mo4 O12 . 1.708(3) ?
Mo4 O13 . 1.724(3) ?
Mo4 O9 . 1.946(3) ?
Mo4 O5 . 1.957(3) ?
Mo4 O8 3_676 2.166(3) ?
Mo4 O3 . 2.360(3) ?
Mo4 Na1 . 3.3447(7) ?
Na1 O3 . 2.329(3) ?
Na1 O3 3_666 2.329(3) ?
Na1 O13 3_666 2.363(3) ?
Na1 O13 . 2.363(3) ?
Na1 O2 . 2.438(3) ?
Na1 O2 3_666 2.439(3) ?
Na1 Mo4 3_666 3.3447(7) ?
Na1 Mo1 3_666 3.4017(7) ?
O4 Mo2 3_676 1.954(3) ?
O8 Mo4 3_676 2.166(3) ?
O8 Mo2 3_676 2.233(3) ?
O8 Mo3 3_676 2.516(3) ?
N1 C3 . 1.330(5) ?
N1 C1 . 1.381(5) ?
N2 C3 . 1.335(5) ?
N2 C2 . 1.365(6) ?
N2 C4 . 1.452(6) ?
C1 C2 . 1.362(6) ?
C1 H1 . 0.9300 ?
C2 H2 . 0.9300 ?
C3 H3 . 0.9300 ?
C4 H4A . 0.9600 ?
C4 H4B . 0.9600 ?
C4 H4C . 0.9600 ?
N3 C5 . 1.342(6) ?
N3 C7 . 1.355(6) ?
N3 C6 . 1.469(7) ?
N4 C5 . 1.306(7) ?
N4 C8 . 1.369(6) ?
N4 H4 . 0.8600 ?
C5 H5 . 0.9300 ?
C6 H6A . 0.9600 ?
C6 H6B . 0.9600 ?
C6 H6C . 0.9600 ?
C7 C8 . 1.374(9) ?
C7 H7A . 0.9300 ?
C8 H8 . 0.9300 ?
N5 C10A . 1.298(13) ?
N5 C10B . 1.362(14) ?
N5 C9 . 1.372(8) ?
C9 C11A . 1.328(15) ?
C9 C11B . 1.383(15) ?
C9 H9A . 0.9300 ?
C9 H9B . 0.9300 ?
C10A N6A . 1.343(17) ?
C10A H10A . 0.9300 ?
N6A C11A . 1.380(18) ?
N6A C12A . 1.478(18) ?
C11A H11A . 0.9300 ?
C12A H12A . 0.9600 ?
C12A H12B . 0.9600 ?
C12A H12C . 0.9600 ?
C10B N6B . 1.321(17) ?
C10B H10B . 0.9300 ?
N6B C11B . 1.362(16) ?
N6B C12B . 1.471(18) ?
C11B H11B . 0.9300 ?
C12B H12D . 0.9600 ?
C12B H12E . 0.9600 ?
C12B H12F . 0.9600 ?
C16 N8 . 1.47(3) ?
C16 H16A . 0.9600 ?
C16 H16B . 0.9600 ?
C16 H16C . 0.9600 ?
N7 C15 . 1.33(3) ?
N7 C14 . 1.356(18) ?
N7 H7 . 0.8600 ?
C13 C14 . 1.33(2) ?
C13 N8 . 1.34(3) ?
C13 H13 . 0.9300 ?
C14 H14 . 0.9300 ?
N8 C15 . 1.326(18) ?
C15 H15 . 0.9300 ?
